data_2001892
loop_
_publ_author_name
'Berkman, C. E.'
'Fernandez, E. J.'
'Thompson, C. M.'
'Pavkovic, S. F.'

_publ_section_title
;
 Structure of 19-methylstrychninium
 (<i>S</i>)-{<i>S</i>-[(<i>R</i>)-1,2-di(ethoxycarbonyl)ethyl]
 <i>O</i>-methyl phosphorodithioate}
;
_journal_issue 3
_journal_name_full 'Acta Crystallographica Section C'
_journal_page_first 554
_journal_page_last 556
_journal_paper_doi 10.1107/S0108270192007637
_journal_volume 49
_journal_year 1993
_chemical_formula_moiety 'C22 H25 N2 O2, C9 H16 O6 P1 S2'
_chemical_formula_sum 'C31 H41 N2 O8 P S2'
_chemical_formula_weight 664.77
_space_group_crystal_system monoclinic
_space_group_IT_number 4
_space_group_name_Hall 'P 2yb'
_space_group_name_H-M_alt 'P 1 21 1'
_cell_angle_alpha 90
_cell_angle_beta 98.518(6)
_cell_angle_gamma 90
_cell_formula_units_Z 2
_cell_length_a 8.3925(14)
_cell_length_b 8.0054(14)
_cell_length_c 24.305(4)
_cell_volume 1614.9(5)
_diffrn_radiation_type Mo
_diffrn_radiation_wavelength 0.7107
_exptl_absorpt_coefficient_mu 0.22
_exptl_crystal_density_diffrn 1.37
_exptl_crystal_density_meas 1.42(3)
_exptl_crystal_F_000 704
_cod_data_source_file st1007.cif
_cod_data_source_block st1007_structure_1_of_1
_cod_original_cell_volume 1614.9(6)
_cod_original_formula_sum 'C31 H41 N2 O8 P1 S2'
_cod_database_code 2001892

loop_
_space_group_symop_id
_space_group_symop_operation_xyz
1 x,y,z
2 -x,y+1/2,-z

loop_
_atom_site_label
_atom_site_fract_x
_atom_site_fract_y
_atom_site_fract_z
_atom_site_U_iso_or_equiv
O1 .2912(6) -.4827(6) .9830(2) .071(5)
O2 .6785(5) -.3859(5) .8683(2) .061(5)
N1 .3271(5) -.6397(6) .9077(2) .040(4)
N2 .5417(6) -.9275(6) .7702(2) .047(5)
C1 .2397(6) -.7832(7) .9179(2) .038(5)
C2 .1347(5) -.8034(7) .9560(2) .047(5)
C3 .0636(6) -.9587(8) .9581(2) .054(5)
C4 .0954(6) -1.0883(7) .9246(2) .051(5)
C5 .1989(6) -1.0652(7) .8864(2) .047(5)
C6 .2739(6) -.9105(6) .8836(2) .035(5)
C7 .3786(6) -.8501(7) .8419(2) .034(5)
C8 .4377(6) -.6781(7) .8672(2) .035(5)
C9 .5153(7) -.9675(7) .8309(2) .041(6)
C10 .4064(7) -.8143(8) .7463(2) .048(6)
C11 .2790(6) -.8320(7) .7835(2) .043(6)
C12 .6692(7) -.9529(7) .8699(3) .048(6)
C13 .7264(6) -.7725(7) .8712(2) .045(6)
C14 .6080(6) -.6708(7) .8996(2) .037(5)
C15 .7028(7) -.8438(8) .7685(3) .060(7)
C16 .7374(7) -.7147(7) .8124(3) .052(6)
C17 .7816(8) -.5605(8) .8018(3) .069(7)
C18 .8157(8) -.4305(8) .8441(3) .072(7)
C19 .6458(7) -.4859(8) .9135(3) .048(6)
C20 .5034(8) -.4033(8) .9341(3) .063(8)
C21 .3652(8) -.5107(8) .9450(3) .051(7)
C22 .5411(8) -1.0876(9) .7382(3) .062(7)
P .96390(15) .2500 1.27903(5) .470(12)
S1 .7870(2) .1224(3) 1.23790(10) .061(2)
S2 .8653(2) .3474(3) 1.34820(10) .0530(10)
O3 1.0439(4) .3851(5) 1.2530(2) .065(4)
O4 1.1063(4) .1301(5) 1.3063(2) .061(4)
O5 1.0172(7) .6268(8) 1.4634(2) .102(7)
O6 .8520(6) .7149(6) 1.3885(2) .073(5)
O7 1.3503(6) .6079(8) 1.3913(2) .090(7)
O8 1.4260(7) .4186(8) 1.4553(2) .091(7)
C23 1.0745(8) -.0199(9) 1.3346(3) .075(7)
C24 1.0297(7) .4873(7) 1.3770(2) .057(6)
C25 .9664(7) .6158(9) 1.4149(2) .066(6)
C26 .7941(10) .8455(10) 1.4216(3) .091(9)
C27 .6559(11) .9256(11) 1.3871(4) .113(13)
C28 1.1690(7) .3926(9) 1.4076(3) .072(8)
C29 1.3204(8) .4895(11) 1.4170(3) .064(8)
C30 1.5814(9) .4954(13) 1.4628(4) .112(14)
C31 1.6880(10) .4064(14) 1.5053(4) .153(19)
H2 .1121 -.7148 .9797 ?
H3 -.0097 -.9762 .9838 ?
H4 .0460 -1.1939 .9277 ?
H5 .2191 -1.1535 .8623 ?
H8 .4386 -.6033 .8369 ?
H9 .4840 -1.0795 .8366 ?
H10A .4427 -.7020 .7462 ?
H10B .3650 -.8474 .7094 ?
H11A .2121 -.7358 .7814 ?
H11B .2145 -.9282 .7739 ?
H12A .6524 -.9858 .9062 ?
H12B .7483 -1.0230 .8577 ?
H13 .8313 -.7589 .8915 ?
H14 .6186 -.7261 .9346 ?
H15A .7014 -.7926 .7331 ?
H15B .7852 -.9261 .7738 ?
H17 .7916 -.5328 .7644 ?
H18A .8540 -.3341 .8274 ?
H18B .8966 -.4702 .8726 ?
H19 .7400 -.4908 .9405 ?
H20A .4616 -.3229 .9070 ?
H20B .5432 -.3483 .9680 ?
H22A .4413 -1.1434 .7385 ?

loop_
_geom_angle_atom_site_label_1
_geom_angle_atom_site_label_2
_geom_angle_atom_site_label_3
_geom_angle
C18 O2 C19 116.3(5)
C1 N1 C8 110.0(4)
C1 N1 C21 125.0(5)
C8 N1 C21 119.0(4)
C9 N2 C10 106.6(4)
C9 N2 C15 111.7(4)
C10 N2 C15 110.4(5)
C9 N2 C22 109.1(5)
C10 N2 C22 111.7(5)
C15 N2 C22 107.3(4)
N1 C1 C2 128.1(5)
N1 C1 C6 109.8(4)
C2 C1 C6 122.2(5)
C1 C2 C3 116.9(5)
C2 C3 C4 122.4(4)
C3 C4 C5 119.9(5)
C4 C5 C6 119.2(5)
C1 C6 C5 119.5(4)
C1 C6 C7 111.3(4)
C5 C6 C7 128.8(4)
C6 C7 C8 101.5(4)
C6 C7 C9 116.3(4)
C8 C7 C9 114.0(4)
C6 C7 C11 110.9(4)
C8 C7 C11 112.2(4)
C9 C7 C11 102.4(4)
C8 C14 C13 111.6(4)
C8 C14 C19 107.2(4)
C13 C14 C19 119.0(5)
N2 C15 C16 111.6(4)
C13 C16 C15 115.6(5)
C13 C16 C17 121.7(6)
C15 C16 C17 122.6(6)
C16 C17 C18 123.8(6)
O2 C18 C17 112.7(5)
O2 C19 C14 115.3(5)
O2 C19 C20 105.2(5)
C14 C19 C20 110.2(5)
C19 C20 C21 118.5(5)
O1 C21 N1 123.1(6)
O1 C21 C20 121.8(6)
N1 C21 C20 115.1(5)
S1 P S2 104.00(10)
S1 P O3 121.8(2)
S2 P O3 109.1(2)
S1 P O4 111.3(2)
S2 P O4 104.3(2)
O3 P O4 105.1(2)
P S2 C24 99.6(2)
P O4 C23 121.5(4)
C25 O6 C26 116.1(5)
C29 O8 C30 114.3(6)
N1 C8 C7 104.6(4)
N1 C8 C14 106.2(4)
C7 C8 C14 117.1(4)
N2 C9 C7 104.7(4)
N2 C9 C12 110.8(5)
C7 C9 C12 116.2(5)
N2 C10 C11 105.9(4)
C7 C11 C10 103.0(4)
C9 C12 C13 109.2(4)
C12 C13 C14 106.9(4)
C12 C13 C16 109.5(5)
C14 C13 C16 113.5(4)
S2 C24 C25 109.4(4)
S2 C24 C28 111.6(4)
C25 C24 C28 110.9(5)
O5 C25 O6 123.8(6)
O5 C25 C24 122.6(7)
O6 C25 C24 113.6(5)
O6 C26 C27 107.4(6)
C24 C28 C29 113.7(6)
O7 C29 O8 123.1(7)
O7 C29 C28 125.8(7)
O8 C29 C28 110.9(7)
O8 C30 C31 109.6(7)

loop_
_geom_bond_atom_site_label_1
_geom_bond_atom_site_label_2
_geom_bond_distance
O1 C21 1.209(7)
O2 C18 1.414(7)
O2 C19 1.420(7)
N1 C1 1.405(7)
N1 C8 1.482(7)
N1 C21 1.379(7)
N2 C9 1.556(7)
N2 C10 1.501(7)
N2 C15 1.516(7)
N2 C22 1.500(7)
C1 C2 1.379(7)
C1 C6 1.373(7)
C2 C3 1.383(7)
C3 C4 1.370(8)
C4 C5 1.373(7)
C5 C6 1.396(7)
C6 C7 1.516(7)
C7 C8 1.559(7)
C7 C9 1.537(7)
C7 C11 1.543(7)
C8 C14 1.527(7)
C9 C12 1.489(8)
C10 C11 1.505(7)
C12 C13 1.521(8)
C13 C14 1.526(7)
C13 C16 1.517(8)
C14 C19 1.541(8)
C15 C16 1.484(8)
C16 C17 1.326(8)
C17 C18 1.462(9)
C19 C20 1.514(9)
C20 C21 1.498(9)
P S1 1.951(2)
P S2 2.129(2)
P O3 1.465(4)
P O4 1.598(4)
S2 C24 1.833(5)
O4 C23 1.429(7)
O5 C25 1.196(7)
O6 C25 1.334(7)
O6 C26 1.446(8)
O7 C29 1.182(8)
O8 C29 1.315(8)
O8 C30 1.428(9)
C24 C25 1.528(8)
C24 C28 1.496(8)
C26 C27 1.474(11)
C28 C29 1.477(9)
C30 C31 1.449(12)
